data_7015119
loop_
_publ_author_name
'Zhang, Wen'
'Sun, Hao-Ling'
'Sato, Osamu'

_publ_section_title
;
 Synthesis, characterization, and photoresponsive properties of a
 series of Mo(IV)-Cu(II) complexes.
;
_journal_issue 12
_journal_name_full 'Dalton transactions (Cambridge, England : 2003)'
_journal_page_first 2735
_journal_page_last 2743
_journal_paper_doi 10.1039/c0dt01213k
_journal_volume 40
_journal_year 2011
_chemical_formula_sum 'C20 H46.5 Cu2 Mo N16 O5.25'
_chemical_formula_weight 818.25
_chemical_name_systematic
;
?
;
_space_group_IT_number 14
_symmetry_cell_setting monoclinic
_symmetry_space_group_name_Hall '-P 2ybc'
_symmetry_space_group_name_H-M 'P 1 21/c 1'
_atom_sites_solution_hydrogens geom
_atom_sites_solution_primary direct
_atom_sites_solution_secondary difmap
_audit_creation_method SHELXL-97
_cell_angle_alpha 90.00
_cell_angle_beta 96.22(3)
_cell_angle_gamma 90.00
_cell_formula_units_Z 8
_cell_length_a 20.982(4)
_cell_length_b 14.490(3)
_cell_length_c 22.263(5)
_cell_measurement_reflns_used 17182
_cell_measurement_temperature 123(2)
_cell_measurement_theta_max 27.5
_cell_measurement_theta_min 3.0
_cell_volume 6729(2)
_computing_cell_refinement CrystalClear
_computing_data_collection CrystalClear
_computing_data_reduction CrystalStructure
_computing_structure_refinement 'SHELXL-97 (Sheldrick, 1997)'
_computing_structure_solution 'SHELXS-97 (Sheldrick, 1990)'
_diffrn_ambient_temperature 123(2)
_diffrn_detector_area_resol_mean 7.31
_diffrn_measured_fraction_theta_full 0.977
_diffrn_measured_fraction_theta_max 0.977
_diffrn_measurement_device_type 'Rigaku Saturn'
_diffrn_measurement_method \w
_diffrn_radiation_monochromator graphite
_diffrn_radiation_source 'fine-focus sealed tube'
_diffrn_radiation_type MoK\a
_diffrn_radiation_wavelength 0.71073
_diffrn_reflns_av_R_equivalents 0.0423
_diffrn_reflns_av_sigmaI/netI 0.0410
_diffrn_reflns_limit_h_max 25
_diffrn_reflns_limit_h_min -27
_diffrn_reflns_limit_k_max 18
_diffrn_reflns_limit_k_min -18
_diffrn_reflns_limit_l_max 24
_diffrn_reflns_limit_l_min -28
_diffrn_reflns_number 52486
_diffrn_reflns_theta_full 27.48
_diffrn_reflns_theta_max 27.48
_diffrn_reflns_theta_min 3.08
_exptl_absorpt_coefficient_mu 1.677
_exptl_absorpt_correction_T_max 0.932
_exptl_absorpt_correction_T_min 0.729
_exptl_absorpt_correction_type multi-scan
_exptl_absorpt_process_details SADABS
_exptl_crystal_colour purple
_exptl_crystal_density_diffrn 1.615
_exptl_crystal_density_method 'not measured'
_exptl_crystal_description block
_exptl_crystal_F_000 3364
_exptl_crystal_size_max 0.15
_exptl_crystal_size_mid 0.15
_exptl_crystal_size_min 0.10
_refine_diff_density_max 0.999
_refine_diff_density_min -0.582
_refine_diff_density_rms 0.090
_refine_ls_extinction_method none
_refine_ls_goodness_of_fit_ref 1.149
_refine_ls_hydrogen_treatment constr
_refine_ls_matrix_type full
_refine_ls_number_parameters 822
_refine_ls_number_reflns 15078
_refine_ls_number_restraints 0
_refine_ls_restrained_S_all 1.149
_refine_ls_R_factor_all 0.0516
_refine_ls_R_factor_gt 0.0440
_refine_ls_shift/su_max 0.001
_refine_ls_shift/su_mean 0.000
_refine_ls_structure_factor_coef Fsqd
_refine_ls_weighting_details 'calc w=1/[\s^2^(Fo^2^)+(0.0331P)^2^+7.8040P] where P=(Fo^2^+2Fc^2^)/3'
_refine_ls_weighting_scheme calc
_refine_ls_wR_factor_gt 0.0987
_refine_ls_wR_factor_ref 0.1033
_reflns_number_gt 13556
_reflns_number_total 15078
_reflns_threshold_expression >2sigma(I)
_cod_data_source_file c0dt01213k.txt
_cod_data_source_block 2_ccdc_671019
_cod_depositor_comments
;
The following automatic conversions were performed:
'_symmetry_cell_setting' value 'Monoclinic' changed to 'monoclinic'
according to '/home/saulius/struct/CIF-dictionaries/cif_core.dic'
dictionary named 'cif_core.dic' version 2.4.1 from
2010-06-29.

'_exptl_absorpt_correction_type' value 'Multi-scan' changed
to 'multi-scan' according to
'/home/saulius/struct/CIF-dictionaries/cif_core.dic' dictionary named
'cif_core.dic' version 2.4.1 from 2010-06-29.

Automatic conversion script
Id: cif_fix_enum 1555 2011-01-17 13:19:09Z saulius 
;
_cod_original_sg_symbol_H-M P2(1)/c
_cod_original_formula_sum 'C20 H46.50 Cu2 Mo N16 O5.25'
_cod_database_code 7015119

loop_
_symmetry_equiv_pos_as_xyz
'x, y, z'
'-x, y+1/2, -z+1/2'
'-x, -y, -z'
'x, -y-1/2, z-1/2'

loop_
_atom_site_label
_atom_site_type_symbol
_atom_site_fract_x
_atom_site_fract_y
_atom_site_fract_z
_atom_site_U_iso_or_equiv
_atom_site_adp_type
_atom_site_occupancy
_atom_site_symmetry_multiplicity
_atom_site_calc_flag
_atom_site_refinement_flags
_atom_site_disorder_assembly
_atom_site_disorder_group
Mo1 Mo 0.378817(11) 0.749814(15) 0.157261(11) 0.00884(6) Uani 1 1 d . . .
Mo2 Mo 0.123419(11) 0.261365(16) 0.341967(11) 0.00935(6) Uani 1 1 d . . .
Cu1 Cu 0.168348(16) 0.93464(2) 0.124391(17) 0.01377(9) Uani 1 1 d . . .
Cu2 Cu 0.355186(16) 0.94317(2) 0.351497(15) 0.01108(8) Uani 1 1 d . . .
Cu3 Cu 0.146555(17) 0.44879(2) 0.144370(16) 0.01297(8) Uani 1 1 d . . .
Cu4 Cu 0.336328(16) 0.44450(2) 0.374900(16) 0.01364(9) Uani 1 1 d . . .
N1 N 0.11861(12) 0.87871(18) 0.05068(11) 0.0190(6) Uani 1 1 d . . .
H1A H 0.1460 0.8517 0.0277 0.023 Uiso 1 1 calc R . .
H1B H 0.0921 0.8349 0.0622 0.023 Uiso 1 1 calc R . .
N2 N 0.10110(14) 0.9149(2) 0.19425(14) 0.0303(7) Uani 1 1 d . . .
H2A H 0.0745 0.8672 0.1845 0.036 Uiso 1 1 calc R . .
H2B H 0.1229 0.9039 0.2306 0.036 Uiso 1 1 calc R . .
N3 N 0.23593(12) 1.02756(18) 0.15614(12) 0.0206(6) Uani 1 1 d . . .
H3A H 0.2351 1.0363 0.1961 0.025 Uiso 1 1 calc R . .
H3B H 0.2752 1.0077 0.1496 0.025 Uiso 1 1 calc R . .
N4 N 0.11270(13) 1.04789(18) 0.10323(13) 0.0240(6) Uani 1 1 d . . .
N5 N 0.23031(12) 0.83042(17) 0.13774(11) 0.0168(5) Uani 1 1 d . . .
N6 N 0.25742(12) 0.94873(16) 0.35195(11) 0.0155(5) Uani 1 1 d . . .
H6A H 0.2396 0.9801 0.3195 0.019 Uiso 1 1 calc R . .
H6B H 0.2409 0.8913 0.3506 0.019 Uiso 1 1 calc R . .
N7 N 0.40880(12) 1.03837(18) 0.30840(12) 0.0187(6) Uani 1 1 d . . .
H7A H 0.4509 1.0255 0.3155 0.022 Uiso 1 1 calc R . .
H7B H 0.3975 1.0375 0.2682 0.022 Uiso 1 1 calc R . .
N8 N 0.40828(12) 0.86518(16) 0.41921(11) 0.0142(5) Uani 1 1 d . . .
H8A H 0.3828 0.8239 0.4351 0.017 Uiso 1 1 calc R . .
H8B H 0.4401 0.8346 0.4038 0.017 Uiso 1 1 calc R . .
N9 N 0.35713(11) 1.04236(16) 0.41745(11) 0.0124(5) Uani 1 1 d . . .
N10 N 0.35279(12) 0.85429(18) 0.28433(12) 0.0187(6) Uani 1 1 d . . .
N11 N 0.38167(13) 0.97367(19) 0.13010(14) 0.0284(7) Uani 1 1 d . . .
N12 N 0.29139(13) 0.59146(19) 0.21665(12) 0.0227(6) Uani 1 1 d . . .
N13 N 0.44115(13) 0.54337(18) 0.13310(12) 0.0209(6) Uani 1 1 d . . .
N14 N 0.32493(12) 0.71312(19) 0.01381(12) 0.0202(6) Uani 1 1 d . . .
N15 N 0.50170(13) 0.78827(18) 0.07782(12) 0.0209(6) Uani 1 1 d . . .
N16 N 0.50274(13) 0.7328(2) 0.26175(12) 0.0224(6) Uani 1 1 d . . .
N17 N 0.09223(13) 0.36507(17) 0.07776(11) 0.0191(6) Uani 1 1 d . . .
H17A H 0.1176 0.3230 0.0625 0.023 Uiso 1 1 calc R . .
H17B H 0.0606 0.3354 0.0941 0.023 Uiso 1 1 calc R . .
N18 N 0.24203(12) 0.43973(17) 0.13565(12) 0.0188(6) Uani 1 1 d . . .
H18A H 0.2648 0.4632 0.1687 0.023 Uiso 1 1 calc R . .
H18B H 0.2532 0.3802 0.1321 0.023 Uiso 1 1 calc R . .
N19 N 0.09277(13) 0.54678(18) 0.18335(12) 0.0207(6) Uani 1 1 d . . .
H19A H 0.0507 0.5341 0.1756 0.025 Uiso 1 1 calc R . .
H19B H 0.1031 0.5480 0.2236 0.025 Uiso 1 1 calc R . .
N20 N 0.14420(12) 0.54238(16) 0.07504(11) 0.0130(5) Uani 1 1 d . . .
N21 N 0.14901(13) 0.3676(2) 0.21522(13) 0.0255(6) Uani 1 1 d . . .
N22 N 0.27099(12) 0.54645(19) 0.34315(13) 0.0227(6) Uani 1 1 d . . .
H22A H 0.2624 0.5422 0.3028 0.027 Uiso 1 1 calc R . .
H22B H 0.2341 0.5395 0.3599 0.027 Uiso 1 1 calc R . .
N23 N 0.39796(12) 0.38934(17) 0.31781(12) 0.0186(6) Uani 1 1 d . . .
H23A H 0.4213 0.3435 0.3366 0.022 Uiso 1 1 calc R . .
H23B H 0.3755 0.3661 0.2845 0.022 Uiso 1 1 calc R . .
N24 N 0.35735(13) 0.43007(18) 0.46760(12) 0.0212(6) Uani 1 1 d . . .
H24A H 0.3252 0.4529 0.4869 0.025 Uiso 1 1 calc R . .
H24B H 0.3626 0.3701 0.4775 0.025 Uiso 1 1 calc R . .
N25 N 0.40023(11) 0.55117(16) 0.38426(11) 0.0137(5) Uani 1 1 d . . .
N26 N 0.27084(13) 0.34663(19) 0.36472(12) 0.0226(6) Uani 1 1 d . . .
N27 N 0.21038(13) 0.11094(19) 0.27485(12) 0.0234(6) Uani 1 1 d . . .
N28 N 0.11301(16) 0.4833(2) 0.37221(15) 0.0354(8) Uani 1 1 d . . .
N29 N -0.00043(14) 0.2896(2) 0.42023(15) 0.0317(7) Uani 1 1 d . . .
N30 N -0.00265(15) 0.2478(2) 0.23951(14) 0.0348(8) Uani 1 1 d . . .
N31 N 0.06109(13) 0.05426(17) 0.36196(12) 0.0205(6) Uani 1 1 d . . .
N32 N 0.17901(14) 0.2203(2) 0.48476(13) 0.0259(6) Uani 1 1 d . . .
C1 C 0.08064(19) 0.9500(2) 0.01457(17) 0.0342(9) Uani 1 1 d . . .
H1C H 0.0354 0.9417 0.0186 0.041 Uiso 1 1 calc R . .
H1D H 0.0868 0.9434 -0.0278 0.041 Uiso 1 1 calc R . .
C2 C 0.10162(19) 1.0456(2) 0.03638(17) 0.0368(10) Uani 1 1 d . . .
H2C H 0.1408 1.0624 0.0196 0.044 Uiso 1 1 calc R . .
H2D H 0.0688 1.0902 0.0225 0.044 Uiso 1 1 calc R . .
C3 C 0.06502(17) 1.0018(3) 0.19498(18) 0.0369(9) Uani 1 1 d . . .
H3C H 0.0894 1.0465 0.2204 0.044 Uiso 1 1 calc R . .
H3D H 0.0247 0.9911 0.2115 0.044 Uiso 1 1 calc R . .
C4 C 0.05241(17) 1.0384(3) 0.1320(2) 0.0378(10) Uani 1 1 d . . .
H4A H 0.0235 0.9970 0.1081 0.045 Uiso 1 1 calc R . .
H4B H 0.0317 1.0982 0.1329 0.045 Uiso 1 1 calc R . .
C5 C 0.22008(17) 1.1139(2) 0.12285(17) 0.0303(8) Uani 1 1 d . . .
H5A H 0.2303 1.1082 0.0815 0.036 Uiso 1 1 calc R . .
H5B H 0.2447 1.1647 0.1419 0.036 Uiso 1 1 calc R . .
C6 C 0.14954(18) 1.1316(2) 0.12370(19) 0.0366(9) Uani 1 1 d . . .
H6C H 0.1408 1.1475 0.1643 0.044 Uiso 1 1 calc R . .
H6D H 0.1364 1.1829 0.0973 0.044 Uiso 1 1 calc R . .
C7 C 0.24381(14) 0.9959(2) 0.40832(14) 0.0185(6) Uani 1 1 d . . .
H7C H 0.2491 0.9532 0.4420 0.022 Uiso 1 1 calc R . .
H7D H 0.2001 1.0187 0.4043 0.022 Uiso 1 1 calc R . .
C8 C 0.29037(14) 1.0753(2) 0.41921(14) 0.0164(6) Uani 1 1 d . . .
H8C H 0.2805 1.1222 0.3885 0.020 Uiso 1 1 calc R . .
H8D H 0.2861 1.1029 0.4583 0.020 Uiso 1 1 calc R . .
C9 C 0.39458(16) 1.1297(2) 0.33389(15) 0.0227(7) Uani 1 1 d . . .
H9A H 0.3519 1.1497 0.3182 0.027 Uiso 1 1 calc R . .
H9B H 0.4252 1.1752 0.3230 0.027 Uiso 1 1 calc R . .
C10 C 0.39909(15) 1.1193(2) 0.40158(15) 0.0201(7) Uani 1 1 d . . .
H10A H 0.4431 1.1067 0.4175 0.024 Uiso 1 1 calc R . .
H10B H 0.3859 1.1762 0.4195 0.024 Uiso 1 1 calc R . .
C11 C 0.43479(14) 0.9313(2) 0.46585(14) 0.0164(6) Uani 1 1 d . . .
H11A H 0.4713 0.9633 0.4525 0.020 Uiso 1 1 calc R . .
H11B H 0.4488 0.8989 0.5031 0.020 Uiso 1 1 calc R . .
C12 C 0.38247(14) 0.9996(2) 0.47614(13) 0.0153(6) Uani 1 1 d . . .
H12A H 0.3481 0.9683 0.4937 0.018 Uiso 1 1 calc R . .
H12B H 0.3995 1.0471 0.5041 0.018 Uiso 1 1 calc R . .
C13 C 0.28067(14) 0.7985(2) 0.14400(13) 0.0138(6) Uani 1 1 d . . .
C14 C 0.35990(13) 0.81569(19) 0.24046(13) 0.0129(6) Uani 1 1 d . . .
C15 C 0.38394(13) 0.8953(2) 0.13934(14) 0.0158(6) Uani 1 1 d . . .
C16 C 0.32332(14) 0.6460(2) 0.19658(13) 0.0144(6) Uani 1 1 d . . .
C17 C 0.41939(14) 0.6148(2) 0.14039(13) 0.0145(6) Uani 1 1 d . . .
C18 C 0.34300(14) 0.7247(2) 0.06403(14) 0.0149(6) Uani 1 1 d . . .
C19 C 0.45999(14) 0.77497(19) 0.10649(13) 0.0136(6) Uani 1 1 d . . .
C20 C 0.46003(14) 0.7384(2) 0.22535(14) 0.0157(6) Uani 1 1 d . . .
C21 C 0.06535(15) 0.4294(2) 0.03000(14) 0.0186(6) Uani 1 1 d . . .
H21A H 0.0292 0.4625 0.0432 0.022 Uiso 1 1 calc R . .
H21B H 0.0507 0.3955 -0.0065 0.022 Uiso 1 1 calc R . .
C22 C 0.11769(15) 0.4963(2) 0.01786(13) 0.0162(6) Uani 1 1 d . . .
H22C H 0.1516 0.4634 0.0006 0.019 Uiso 1 1 calc R . .
H22D H 0.1005 0.5424 -0.0111 0.019 Uiso 1 1 calc R . .
C23 C 0.25605(15) 0.4917(2) 0.08141(15) 0.0215(7) Uani 1 1 d . . .
H23C H 0.2505 0.4519 0.0462 0.026 Uiso 1 1 calc R . .
H23D H 0.3001 0.5131 0.0865 0.026 Uiso 1 1 calc R . .
C24 C 0.21128(15) 0.5729(2) 0.07256(14) 0.0188(6) Uani 1 1 d . . .
H24C H 0.2226 0.6184 0.1039 0.023 Uiso 1 1 calc R . .
H24D H 0.2153 0.6014 0.0338 0.023 Uiso 1 1 calc R . .
C25 C 0.10786(16) 0.6364(2) 0.15632(15) 0.0232(7) Uani 1 1 d . . .
H25A H 0.1508 0.6561 0.1715 0.028 Uiso 1 1 calc R . .
H25B H 0.0777 0.6833 0.1662 0.028 Uiso 1 1 calc R . .
C26 C 0.10290(16) 0.6216(2) 0.08888(14) 0.0214(7) Uani 1 1 d . . .
H26A H 0.0587 0.6091 0.0735 0.026 Uiso 1 1 calc R . .
H26B H 0.1165 0.6769 0.0693 0.026 Uiso 1 1 calc R . .
C27 C 0.29999(16) 0.6376(2) 0.35986(16) 0.0247(7) Uani 1 1 d . . .
H27A H 0.2945 0.6522 0.4015 0.030 Uiso 1 1 calc R . .
H27B H 0.2794 0.6855 0.3342 0.030 Uiso 1 1 calc R . .
C28 C 0.37081(14) 0.6325(2) 0.35177(15) 0.0186(6) Uani 1 1 d . . .
H28A H 0.3761 0.6278 0.3091 0.022 Uiso 1 1 calc R . .
H28B H 0.3921 0.6883 0.3674 0.022 Uiso 1 1 calc R . .
C29 C 0.44044(15) 0.4640(2) 0.30119(15) 0.0203(7) Uani 1 1 d . . .
H29A H 0.4184 0.5019 0.2696 0.024 Uiso 1 1 calc R . .
H29B H 0.4784 0.4382 0.2864 0.024 Uiso 1 1 calc R . .
C30 C 0.45903(14) 0.5216(2) 0.35734(14) 0.0183(6) Uani 1 1 d . . .
H30A H 0.4863 0.4857 0.3866 0.022 Uiso 1 1 calc R . .
H30B H 0.4829 0.5755 0.3468 0.022 Uiso 1 1 calc R . .
C31 C 0.41735(16) 0.4820(2) 0.48501(14) 0.0224(7) Uani 1 1 d . . .
H31A H 0.4541 0.4459 0.4759 0.027 Uiso 1 1 calc R . .
H31B H 0.4218 0.4948 0.5280 0.027 Uiso 1 1 calc R . .
C32 C 0.41427(15) 0.5708(2) 0.44989(14) 0.0198(7) Uani 1 1 d . . .
H32A H 0.3810 0.6101 0.4631 0.024 Uiso 1 1 calc R . .
H32B H 0.4548 0.6031 0.4573 0.024 Uiso 1 1 calc R . .
C33 C 0.14170(14) 0.3306(2) 0.25956(15) 0.0191(6) Uani 1 1 d . . .
C34 C 0.22069(14) 0.3137(2) 0.35691(13) 0.0158(6) Uani 1 1 d . . .
C35 C 0.17913(14) 0.16166(19) 0.29858(13) 0.0138(6) Uani 1 1 d . . .
C36 C 0.11445(16) 0.4053(2) 0.36205(16) 0.0228(7) Uani 1 1 d . . .
C37 C 0.04252(14) 0.2803(2) 0.39315(15) 0.0182(6) Uani 1 1 d . . .
C38 C 0.04147(15) 0.2519(2) 0.27478(15) 0.0200(7) Uani 1 1 d . . .
C39 C 0.08383(14) 0.1254(2) 0.35603(14) 0.0149(6) Uani 1 1 d . . .
C40 C 0.16055(14) 0.2330(2) 0.43461(15) 0.0168(6) Uani 1 1 d . . .
O1 O 0.46615(11) 0.34532(16) 0.12921(10) 0.0252(5) Uani 1 1 d . . .
O2 O 0.61969(11) 0.64710(17) 0.31223(12) 0.0333(6) Uani 1 1 d . . .
O3 O 0.11379(11) 0.64317(16) 0.30352(10) 0.0254(5) Uani 1 1 d . . .
O4 O 0.04340(12) 0.86121(16) 0.36553(10) 0.0272(5) Uani 1 1 d . . .
O5 O 0.30778(12) 0.29452(17) 0.22216(11) 0.0299(6) Uani 1 1 d . . .
O6 O 0.16773(12) 0.79170(17) 0.36332(12) 0.0339(6) Uani 1 1 d . . .
O7 O 0.20461(12) 0.78787(18) 0.97328(11) 0.0318(6) Uani 1 1 d . . .
O8 O 0.42528(15) 0.2362(2) 0.02793(13) 0.0486(8) Uani 1 1 d . . .
O10 O 0.2649(2) 0.5492(3) 0.5195(2) 0.0288(15) Uani 0.515(7) 1 d P A 1
O10' O 0.2275(3) 0.5192(4) 0.4801(3) 0.0381(18) Uani 0.485(7) 1 d P A 2
O11 O 0.0155(4) 0.7238(4) 0.4444(3) 0.0616(19) Uani 0.50 1 d P . .
O9 O 0.29677(18) 0.2149(2) 0.56341(16) 0.0379(13) Uani 0.849(11) 1 d P B 1
O9' O 0.3246(13) 0.243(2) 0.5360(16) 0.093(12) Uani 0.151(11) 1 d P B 2

loop_
_atom_site_aniso_label
_atom_site_aniso_U_11
_atom_site_aniso_U_22
_atom_site_aniso_U_33
_atom_site_aniso_U_23
_atom_site_aniso_U_13
_atom_site_aniso_U_12
Mo1 0.00863(12) 0.00986(11) 0.00813(14) -0.00160(9) 0.00132(9) 0.00056(8)
Mo2 0.00871(12) 0.00923(11) 0.01028(14) 0.00191(9) 0.00177(9) -0.00041(8)
Cu1 0.01027(17) 0.01363(17) 0.0171(2) 0.00213(14) 0.00008(14) 0.00049(13)
Cu2 0.01235(17) 0.01196(17) 0.00923(19) -0.00242(13) 0.00258(14) -0.00024(13)
Cu3 0.01409(18) 0.01468(17) 0.01052(19) 0.00430(13) 0.00306(14) 0.00189(13)
Cu4 0.01016(17) 0.01539(18) 0.0154(2) -0.00017(14) 0.00142(14) -0.00289(13)
N1 0.0173(13) 0.0202(13) 0.0191(14) 0.0034(11) 0.0002(11) -0.0045(10)
N2 0.0240(15) 0.0360(17) 0.0325(18) 0.0050(14) 0.0103(13) 0.0020(13)
N3 0.0125(12) 0.0244(14) 0.0248(15) -0.0086(11) 0.0014(11) -0.0004(10)
N4 0.0196(14) 0.0167(13) 0.0336(17) 0.0036(12) -0.0074(12) 0.0023(11)
N5 0.0144(12) 0.0193(13) 0.0168(14) -0.0004(10) 0.0027(10) 0.0009(10)
N6 0.0149(12) 0.0126(12) 0.0197(14) -0.0029(10) 0.0049(10) -0.0011(9)
N7 0.0176(13) 0.0239(14) 0.0155(14) 0.0023(11) 0.0061(11) -0.0033(10)
N8 0.0155(12) 0.0142(12) 0.0131(13) -0.0017(10) 0.0025(10) 0.0001(9)
N9 0.0134(12) 0.0104(11) 0.0135(13) -0.0018(9) 0.0023(10) -0.0021(9)
N10 0.0161(13) 0.0226(14) 0.0171(14) -0.0035(11) 0.0001(11) 0.0034(10)
N11 0.0217(15) 0.0172(14) 0.049(2) 0.0040(13) 0.0168(14) 0.0029(11)
N12 0.0271(15) 0.0256(14) 0.0154(14) 0.0023(11) 0.0027(11) -0.0049(12)
N13 0.0211(14) 0.0190(13) 0.0234(15) -0.0005(11) 0.0059(11) 0.0021(11)
N14 0.0184(13) 0.0268(14) 0.0150(15) -0.0056(11) -0.0003(11) 0.0024(11)
N15 0.0198(14) 0.0178(13) 0.0259(16) 0.0016(11) 0.0063(12) 0.0014(11)
N16 0.0173(13) 0.0343(16) 0.0152(15) -0.0035(12) -0.0004(11) 0.0067(11)
N17 0.0270(14) 0.0144(12) 0.0158(14) 0.0030(10) 0.0012(11) -0.0011(11)
N18 0.0162(13) 0.0153(12) 0.0248(15) 0.0035(11) 0.0014(11) 0.0015(10)
N19 0.0167(13) 0.0279(15) 0.0179(15) -0.0044(11) 0.0040(11) 0.0029(11)
N20 0.0150(12) 0.0125(11) 0.0117(13) 0.0013(9) 0.0026(10) -0.0012(9)
N21 0.0252(15) 0.0270(15) 0.0246(16) 0.0113(12) 0.0042(12) -0.0004(12)
N22 0.0133(13) 0.0323(16) 0.0224(15) 0.0087(12) 0.0022(11) 0.0004(11)
N23 0.0152(12) 0.0163(12) 0.0244(15) -0.0053(11) 0.0024(11) -0.0006(10)
N24 0.0204(14) 0.0229(14) 0.0202(15) 0.0056(11) 0.0016(11) 0.0005(11)
N25 0.0128(12) 0.0134(12) 0.0146(14) -0.0006(10) 0.0004(10) -0.0008(9)
N26 0.0203(14) 0.0287(15) 0.0189(15) 0.0004(11) 0.0025(11) -0.0094(11)
N27 0.0247(15) 0.0266(15) 0.0192(15) -0.0003(12) 0.0036(12) 0.0064(12)
N28 0.0427(19) 0.0178(15) 0.050(2) -0.0017(14) 0.0242(16) -0.0009(13)
N29 0.0223(15) 0.0234(15) 0.053(2) -0.0126(14) 0.0178(14) -0.0057(12)
N30 0.0290(17) 0.044(2) 0.0282(18) 0.0103(14) -0.0093(14) -0.0119(14)
N31 0.0207(14) 0.0157(13) 0.0257(16) 0.0016(11) 0.0055(12) -0.0010(10)
N32 0.0261(15) 0.0309(16) 0.0200(16) 0.0071(12) -0.0008(12) -0.0060(12)
C1 0.039(2) 0.0286(19) 0.030(2) 0.0128(16) -0.0159(17) -0.0085(16)
C2 0.041(2) 0.0247(18) 0.040(2) 0.0164(16) -0.0210(18) -0.0061(16)
C3 0.0189(18) 0.043(2) 0.050(3) -0.0109(19) 0.0122(17) 0.0009(16)
C4 0.0188(17) 0.0285(19) 0.065(3) 0.0005(18) -0.0012(18) 0.0117(15)
C5 0.033(2) 0.0226(17) 0.035(2) -0.0021(15) 0.0027(16) -0.0131(15)
C6 0.039(2) 0.0137(16) 0.052(3) 0.0040(16) -0.0147(19) 0.0023(15)
C7 0.0150(15) 0.0218(16) 0.0200(17) -0.0006(13) 0.0080(12) 0.0005(12)
C8 0.0199(15) 0.0156(14) 0.0142(16) -0.0033(12) 0.0040(12) 0.0038(12)
C9 0.0236(17) 0.0187(15) 0.0265(19) 0.0063(13) 0.0064(14) -0.0070(13)
C10 0.0206(16) 0.0129(14) 0.0270(18) -0.0025(12) 0.0037(13) -0.0071(12)
C11 0.0181(15) 0.0176(14) 0.0128(16) -0.0027(12) -0.0011(12) -0.0006(11)
C12 0.0183(15) 0.0179(14) 0.0098(15) -0.0026(11) 0.0021(12) 0.0006(12)
C13 0.0133(14) 0.0171(14) 0.0113(15) -0.0008(11) 0.0028(11) -0.0022(11)
C14 0.0130(13) 0.0145(13) 0.0111(15) -0.0030(11) 0.0002(11) 0.0025(11)
C15 0.0100(13) 0.0168(15) 0.0216(17) -0.0017(12) 0.0062(12) 0.0012(11)
C16 0.0148(14) 0.0178(14) 0.0105(15) -0.0018(11) 0.0002(11) 0.0005(11)
C17 0.0146(14) 0.0152(14) 0.0141(15) -0.0007(11) 0.0027(11) -0.0015(11)
C18 0.0132(14) 0.0138(14) 0.0180(17) -0.0032(12) 0.0031(12) -0.0005(11)
C19 0.0157(14) 0.0100(13) 0.0149(16) 0.0003(11) 0.0011(12) 0.0014(11)
C20 0.0142(14) 0.0196(15) 0.0142(16) -0.0022(12) 0.0050(12) 0.0017(11)
C21 0.0189(15) 0.0209(15) 0.0153(16) 0.0014(12) -0.0012(12) -0.0015(12)
C22 0.0220(15) 0.0161(14) 0.0108(15) 0.0018(11) 0.0026(12) 0.0021(12)
C23 0.0169(15) 0.0279(17) 0.0209(18) -0.0013(14) 0.0068(13) 0.0011(13)
C24 0.0234(16) 0.0184(15) 0.0150(16) 0.0039(12) 0.0034(13) -0.0077(12)
C25 0.0238(17) 0.0181(15) 0.0270(19) -0.0083(13) 0.0004(14) 0.0063(13)
C26 0.0270(17) 0.0146(14) 0.0217(18) -0.0005(12) -0.0009(13) 0.0071(12)
C27 0.0284(18) 0.0222(16) 0.0239(19) 0.0047(14) 0.0046(14) 0.0121(14)
C28 0.0201(16) 0.0130(14) 0.0227(17) 0.0008(12) 0.0020(13) 0.0013(12)
C29 0.0156(15) 0.0225(16) 0.0239(18) -0.0025(13) 0.0078(13) 0.0015(12)
C30 0.0111(14) 0.0180(15) 0.0263(18) 0.0024(13) 0.0040(12) -0.0015(11)
C31 0.0217(16) 0.0315(18) 0.0134(16) 0.0000(13) -0.0012(13) -0.0003(14)
C32 0.0213(16) 0.0195(15) 0.0171(17) -0.0058(12) -0.0037(13) -0.0025(12)
C33 0.0152(15) 0.0200(15) 0.0220(18) 0.0050(13) 0.0020(13) 0.0001(12)
C34 0.0177(15) 0.0167(14) 0.0137(16) -0.0008(11) 0.0051(12) -0.0050(12)
C35 0.0152(14) 0.0139(14) 0.0123(15) 0.0030(11) 0.0020(11) -0.0011(11)
C36 0.0228(17) 0.0180(16) 0.0291(19) 0.0035(13) 0.0099(14) -0.0007(13)
C37 0.0146(14) 0.0144(14) 0.0258(18) -0.0047(12) 0.0037(13) -0.0037(11)
C38 0.0162(15) 0.0240(16) 0.0192(18) 0.0045(13) -0.0013(13) -0.0058(12)
C39 0.0130(14) 0.0154(14) 0.0171(16) 0.0014(12) 0.0047(12) 0.0028(11)
C40 0.0131(14) 0.0168(14) 0.0207(18) 0.0024(12) 0.0025(12) -0.0019(11)
O1 0.0304(13) 0.0235(12) 0.0222(13) -0.0013(10) 0.0053(10) -0.0018(10)
O2 0.0190(12) 0.0330(14) 0.0478(17) 0.0167(12) 0.0035(11) 0.0021(10)
O3 0.0277(13) 0.0230(12) 0.0247(13) -0.0013(10) -0.0006(10) 0.0045(10)
O4 0.0369(14) 0.0201(12) 0.0246(13) 0.0001(10) 0.0026(11) 0.0028(10)
O5 0.0314(14) 0.0291(13) 0.0284(14) -0.0018(11) -0.0002(11) 0.0088(11)
O6 0.0279(13) 0.0290(13) 0.0433(16) 0.0020(12) -0.0029(12) -0.0050(11)
O7 0.0259(13) 0.0373(15) 0.0327(15) -0.0001(12) 0.0048(11) 0.0057(11)
O8 0.0530(19) 0.059(2) 0.0371(17) -0.0174(14) 0.0182(14) -0.0217(15)
O10 0.022(3) 0.035(3) 0.030(3) -0.007(2) 0.005(2) 0.002(2)
O10' 0.024(3) 0.046(3) 0.046(4) -0.006(3) 0.011(3) -0.001(2)
O11 0.083(5) 0.038(4) 0.066(5) 0.002(3) 0.022(4) -0.001(3)
O9 0.033(2) 0.043(2) 0.037(2) 0.0047(15) 0.0006(15) -0.0101(15)
O9' 0.067(18) 0.08(2) 0.14(3) -0.020(18) 0.069(19) -0.039(15)

loop_
_atom_type_symbol
_atom_type_description
_atom_type_scat_dispersion_real
_atom_type_scat_dispersion_imag
_atom_type_scat_source
C C 0.0033 0.0016 'International Tables Vol C Tables 4.2.6.8 and 6.1.1.4'
H H 0.0000 0.0000 'International Tables Vol C Tables 4.2.6.8 and 6.1.1.4'
N N 0.0061 0.0033 'International Tables Vol C Tables 4.2.6.8 and 6.1.1.4'
O O 0.0106 0.0060 'International Tables Vol C Tables 4.2.6.8 and 6.1.1.4'
Cu Cu 0.3201 1.2651 'International Tables Vol C Tables 4.2.6.8 and 6.1.1.4'
Mo Mo -1.6832 0.6857 'International Tables Vol C Tables 4.2.6.8 and 6.1.1.4'

loop_
_geom_angle_atom_site_label_1
_geom_angle_atom_site_label_2
_geom_angle_atom_site_label_3
_geom_angle
_geom_angle_site_symmetry_1
_geom_angle_site_symmetry_3
_geom_angle_publ_flag
C16 Mo1 C15 143.42(11) . . ?
C16 Mo1 C14 78.56(11) . . ?
C15 Mo1 C14 75.12(11) . . ?
C16 Mo1 C18 97.25(11) . . ?
C15 Mo1 C18 90.36(11) . . ?
C14 Mo1 C18 145.27(11) . . ?
C16 Mo1 C20 94.68(11) . . ?
C15 Mo1 C20 98.84(11) . . ?
C14 Mo1 C20 68.67(11) . . ?
C18 Mo1 C20 145.77(11) . . ?
C16 Mo1 C13 74.58(11) . . ?
C15 Mo1 C13 73.83(11) . . ?
C14 Mo1 C13 73.29(11) . . ?
C18 Mo1 C13 72.39(11) . . ?
C20 Mo1 C13 141.84(11) . . ?
C16 Mo1 C19 145.05(11) . . ?
C15 Mo1 C19 71.43(10) . . ?
C14 Mo1 C19 126.81(11) . . ?
C18 Mo1 C19 74.89(11) . . ?
C20 Mo1 C19 76.99(11) . . ?
C13 Mo1 C19 131.38(11) . . ?
C16 Mo1 C17 71.39(11) . . ?
C15 Mo1 C17 144.94(11) . . ?
C14 Mo1 C17 130.97(11) . . ?
C18 Mo1 C17 77.59(11) . . ?
C20 Mo1 C17 76.07(11) . . ?
C13 Mo1 C17 130.63(11) . . ?
C19 Mo1 C17 73.65(11) . . ?
C36 Mo2 C35 144.13(11) . . ?
C36 Mo2 C38 97.18(13) . . ?
C35 Mo2 C38 94.42(12) . . ?
C36 Mo2 C33 75.71(12) . . ?
C35 Mo2 C33 77.05(11) . . ?
C38 Mo2 C33 69.05(12) . . ?
C36 Mo2 C37 71.05(11) . . ?
C35 Mo2 C37 144.82(11) . . ?
C38 Mo2 C37 76.18(12) . . ?
C33 Mo2 C37 127.60(12) . . ?
C36 Mo2 C40 90.94(12) . . ?
C35 Mo2 C40 98.25(11) . . ?
C38 Mo2 C40 145.73(11) . . ?
C33 Mo2 C40 144.93(11) . . ?
C37 Mo2 C40 75.16(12) . . ?
C36 Mo2 C34 74.38(12) . . ?
C35 Mo2 C34 75.85(11) . . ?
C38 Mo2 C34 142.62(12) . . ?
C33 Mo2 C34 73.59(12) . . ?
C37 Mo2 C34 130.88(11) . . ?
C40 Mo2 C34 71.60(11) . . ?
C36 Mo2 C39 143.84(11) . . ?
C35 Mo2 C39 71.99(11) . . ?
C38 Mo2 C39 75.76(11) . . ?
C33 Mo2 C39 130.45(12) . . ?
C37 Mo2 C39 72.84(11) . . ?
C40 Mo2 C39 78.14(11) . . ?
C34 Mo2 C39 131.49(11) . . ?
N5 Cu1 N1 95.07(11) . . ?
N5 Cu1 N3 91.77(11) . . ?
N1 Cu1 N3 146.27(11) . . ?
N5 Cu1 N4 172.59(11) . . ?
N1 Cu1 N4 84.41(11) . . ?
N3 Cu1 N4 84.69(11) . . ?
N5 Cu1 N2 104.52(11) . . ?
N1 Cu1 N2 101.85(11) . . ?
N3 Cu1 N2 108.30(12) . . ?
N4 Cu1 N2 82.80(12) . . ?
N10 Cu2 N9 176.35(10) . . ?
N10 Cu2 N6 94.93(10) . . ?
N9 Cu2 N6 84.92(10) . . ?
N10 Cu2 N7 93.10(11) . . ?
N9 Cu2 N7 84.01(10) . . ?
N6 Cu2 N7 124.52(10) . . ?
N10 Cu2 N8 99.25(10) . . ?
N9 Cu2 N8 84.00(10) . . ?
N6 Cu2 N8 117.98(10) . . ?
N7 Cu2 N8 114.59(10) . . ?
N21 Cu3 N18 95.58(11) . . ?
N21 Cu3 N20 175.42(11) . . ?
N18 Cu3 N20 85.11(10) . . ?
N21 Cu3 N19 92.44(12) . . ?
N18 Cu3 N19 132.28(11) . . ?
N20 Cu3 N19 83.79(10) . . ?
N21 Cu3 N17 100.49(11) . . ?
N18 Cu3 N17 110.61(11) . . ?
N20 Cu3 N17 83.46(10) . . ?
N19 Cu3 N17 113.95(11) . . ?
N26 Cu4 N25 176.81(11) . . ?
N26 Cu4 N23 97.23(11) . . ?
N25 Cu4 N23 84.72(10) . . ?
N26 Cu4 N24 96.45(11) . . ?
N25 Cu4 N24 84.74(10) . . ?
N23 Cu4 N24 119.51(11) . . ?
N26 Cu4 N22 92.65(11) . . ?
N25 Cu4 N22 84.19(10) . . ?
N23 Cu4 N22 119.79(11) . . ?
N24 Cu4 N22 118.02(11) . . ?
C1 N1 Cu1 111.1(2) . . ?
C3 N2 Cu1 105.3(2) . . ?
C5 N3 Cu1 106.1(2) . . ?
C2 N4 C6 110.3(3) . . ?
C2 N4 C4 112.5(3) . . ?
C6 N4 C4 112.5(3) . . ?
C2 N4 Cu1 103.7(2) . . ?
C6 N4 Cu1 108.7(2) . . ?
C4 N4 Cu1 108.6(2) . . ?
C13 N5 Cu1 154.2(2) . . ?
C7 N6 Cu2 107.81(18) . . ?
C9 N7 Cu2 105.90(18) . . ?
C11 N8 Cu2 106.59(18) . . ?
C8 N9 C10 110.5(2) . . ?
C8 N9 C12 111.0(2) . . ?
C10 N9 C12 110.8(2) . . ?
C8 N9 Cu2 107.37(17) . . ?
C10 N9 Cu2 108.76(18) . . ?
C12 N9 Cu2 108.27(17) . . ?
C14 N10 Cu2 165.5(3) . . ?
C21 N17 Cu3 105.85(18) . . ?
C23 N18 Cu3 109.23(18) . . ?
C25 N19 Cu3 106.37(19) . . ?
C24 N20 C26 110.7(2) . . ?
C24 N20 C22 111.7(2) . . ?
C26 N20 C22 110.5(2) . . ?
C24 N20 Cu3 106.23(18) . . ?
C26 N20 Cu3 108.72(18) . . ?
C22 N20 Cu3 108.82(17) . . ?
C33 N21 Cu3 167.4(3) . . ?
C27 N22 Cu4 107.98(19) . . ?
C29 N23 Cu4 107.81(18) . . ?
C31 N24 Cu4 106.99(19) . . ?
C28 N25 C32 110.8(2) . . ?
C28 N25 C30 110.6(2) . . ?
C32 N25 C30 111.4(2) . . ?
C28 N25 Cu4 108.54(18) . . ?
C32 N25 Cu4 107.65(18) . . ?
C30 N25 Cu4 107.72(17) . . ?
C34 N26 Cu4 158.5(3) . . ?
N1 C1 C2 110.0(3) . . ?
N4 C2 C1 110.5(3) . . ?
N2 C3 C4 109.4(3) . . ?
N4 C4 C3 111.4(3) . . ?
N3 C5 C6 107.9(3) . . ?
N4 C6 C5 109.8(3) . . ?
N6 C7 C8 107.8(2) . . ?
N9 C8 C7 110.2(2) . . ?
N7 C9 C10 107.5(2) . . ?
N9 C10 C9 109.7(2) . . ?
N8 C11 C12 107.8(2) . . ?
N9 C12 C11 109.6(2) . . ?
N5 C13 Mo1 175.2(3) . . ?
N10 C14 Mo1 175.9(3) . . ?
N11 C15 Mo1 174.7(3) . . ?
N12 C16 Mo1 177.5(3) . . ?
N13 C17 Mo1 178.2(3) . . ?
N14 C18 Mo1 178.2(3) . . ?
N15 C19 Mo1 177.8(3) . . ?
N16 C20 Mo1 179.4(3) . . ?
N17 C21 C22 107.8(2) . . ?
N20 C22 C21 110.2(2) . . ?
N18 C23 C24 109.2(2) . . ?
N20 C24 C23 110.1(2) . . ?
N19 C25 C26 106.6(2) . . ?
N20 C26 C25 109.6(2) . . ?
N22 C27 C28 107.9(2) . . ?
N25 C28 C27 110.0(2) . . ?
N23 C29 C30 107.8(2) . . ?
N25 C30 C29 109.8(2) . . ?
N24 C31 C32 108.1(3) . . ?
N25 C32 C31 109.9(2) . . ?
N21 C33 Mo2 177.5(3) . . ?
N26 C34 Mo2 175.9(3) . . ?
N27 C35 Mo2 177.5(3) . . ?
N28 C36 Mo2 176.3(3) . . ?
N29 C37 Mo2 179.4(3) . . ?
N30 C38 Mo2 179.0(3) . . ?
N31 C39 Mo2 177.6(3) . . ?
N32 C40 Mo2 177.6(3) . . ?

loop_
_geom_bond_atom_site_label_1
_geom_bond_atom_site_label_2
_geom_bond_distance
_geom_bond_site_symmetry_2
_geom_bond_publ_flag
Mo1 C16 2.146(3) . ?
Mo1 C15 2.151(3) . ?
Mo1 C14 2.158(3) . ?
Mo1 C18 2.160(3) . ?
Mo1 C20 2.161(3) . ?
Mo1 C13 2.167(3) . ?
Mo1 C19 2.174(3) . ?
Mo1 C17 2.182(3) . ?
Mo2 C36 2.145(3) . ?
Mo2 C35 2.152(3) . ?
Mo2 C38 2.158(3) . ?
Mo2 C33 2.162(3) . ?
Mo2 C37 2.162(3) . ?
Mo2 C40 2.164(3) . ?
Mo2 C34 2.169(3) . ?
Mo2 C39 2.174(3) . ?
Cu1 N5 1.994(3) . ?
Cu1 N1 2.017(3) . ?
Cu1 N3 2.026(3) . ?
Cu1 N4 2.039(3) . ?
Cu1 N2 2.229(3) . ?
Cu2 N10 1.970(3) . ?
Cu2 N9 2.052(2) . ?
Cu2 N6 2.054(2) . ?
Cu2 N7 2.079(3) . ?
Cu2 N8 2.104(2) . ?
Cu3 N21 1.964(3) . ?
Cu3 N18 2.038(3) . ?
Cu3 N20 2.051(2) . ?
Cu3 N19 2.063(3) . ?
Cu3 N17 2.146(3) . ?
Cu4 N26 1.971(3) . ?
Cu4 N25 2.042(2) . ?
Cu4 N23 2.070(3) . ?
Cu4 N24 2.074(3) . ?
Cu4 N22 2.086(3) . ?
N1 C1 1.487(4) . ?
N2 C3 1.470(5) . ?
N3 C5 1.474(4) . ?
N4 C2 1.482(5) . ?
N4 C6 1.483(4) . ?
N4 C4 1.485(5) . ?
N5 C13 1.148(4) . ?
N6 C7 1.484(4) . ?
N7 C9 1.483(4) . ?
N8 C11 1.476(4) . ?
N9 C8 1.485(4) . ?
N9 C10 1.486(4) . ?
N9 C12 1.491(4) . ?
N10 C14 1.149(4) . ?
N11 C15 1.154(4) . ?
N12 C16 1.157(4) . ?
N13 C17 1.150(4) . ?
N14 C18 1.153(4) . ?
N15 C19 1.154(4) . ?
N16 C20 1.144(4) . ?
N17 C21 1.479(4) . ?
N18 C23 1.480(4) . ?
N19 C25 1.479(4) . ?
N20 C24 1.482(4) . ?
N20 C26 1.490(4) . ?
N20 C22 1.491(4) . ?
N21 C33 1.148(4) . ?
N22 C27 1.485(4) . ?
N23 C29 1.474(4) . ?
N24 C31 1.482(4) . ?
N25 C28 1.482(4) . ?
N25 C32 1.486(4) . ?
N25 C30 1.492(4) . ?
N26 C34 1.152(4) . ?
N27 C35 1.151(4) . ?
N28 C36 1.155(4) . ?
N29 C37 1.145(4) . ?
N30 C38 1.149(4) . ?
N31 C39 1.150(4) . ?
N32 C40 1.156(4) . ?
C1 C2 1.516(5) . ?
C3 C4 1.496(6) . ?
C5 C6 1.504(5) . ?
C7 C8 1.512(4) . ?
C9 C10 1.507(4) . ?
C11 C12 1.514(4) . ?
C21 C22 1.511(4) . ?
C23 C24 1.505(4) . ?
C25 C26 1.509(5) . ?
C27 C28 1.518(4) . ?
C29 C30 1.519(4) . ?
C31 C32 1.504(4) . ?
